data_7122636
loop_
_publ_author_name
'Roy, Subhra Kanti'
'Tiwari, Anuj'
'Saleem, Mohammed'
'Jana, Chandan K.'

_publ_section_title
;
 Metal free direct C(sp<sup>2</sup>)-H arylaminations using nitrosoarenes
 to 2-hydroxy-di(het)aryl amines as multifunctional A\b-aggregation
 modulators.
;
_journal_issue 100
_journal_name_full 'Chemical communications (Cambridge, England)'
_journal_page_first 14081
_journal_page_last 14084
_journal_paper_doi 10.1039/c8cc08470j
_journal_volume 54
_journal_year 2018
_chemical_compound_source synthesis
_chemical_formula_moiety 'C19 H17 N O3'
_chemical_formula_sum 'C2.45 H2.19 N0.13 O0.39'
_chemical_formula_weight 39.66
_chemical_name_systematic unk
_space_group_crystal_system monoclinic
_space_group_IT_number 14
_space_group_name_Hall '-P 2ybc'
_space_group_name_H-M_alt 'P 1 21/c 1'
_symmetry_cell_setting monoclinic
_symmetry_space_group_name_Hall '-P 2ybc'
_symmetry_space_group_name_H-M 'P 1 21/c 1'
_atom_sites_solution_hydrogens mixed
_audit_creation_method SHELXL-2013
_audit_update_record
;
2018-09-06 deposited with the CCDC.
2018-11-23 downloaded from the CCDC.
;
_cell_angle_alpha 90
_cell_angle_beta 90.881(6)
_cell_angle_gamma 90
_cell_formula_units_Z 31
_cell_length_a 11.7960(11)
_cell_length_b 11.9194(12)
_cell_length_c 11.1919(10)
_cell_measurement_reflns_used 18221
_cell_measurement_temperature 296(2)
_cell_measurement_theta_max 25.046
_cell_measurement_theta_min 1.727
_cell_volume 1573.4(3)
_computing_molecular_graphics 'Brucker SHELXTL'
_computing_publication_material 'Brucker SHELXTL'
_computing_structure_refinement 'SHELXL-2013 (Sheldrick, 2013)'
_computing_structure_solution 'SHELXL-2013 (Sheldrick, 2013)'
_diffrn_ambient_temperature 296(2)
_diffrn_measured_fraction_theta_full 0.976
_diffrn_measured_fraction_theta_max 1.000
_diffrn_measurement_device_type 'CCD area detector'
_diffrn_measurement_method 'phi and omega scans'
_diffrn_radiation_probe x-ray
_diffrn_radiation_type MoK\a
_diffrn_radiation_wavelength 0.71073
_diffrn_reflns_av_R_equivalents 0.0361
_diffrn_reflns_av_unetI/netI 0.0251
_diffrn_reflns_Laue_measured_fraction_full 0.976
_diffrn_reflns_Laue_measured_fraction_max 1.000
_diffrn_reflns_limit_h_max 13
_diffrn_reflns_limit_h_min -14
_diffrn_reflns_limit_k_max 13
_diffrn_reflns_limit_k_min -14
_diffrn_reflns_limit_l_max 13
_diffrn_reflns_limit_l_min -13
_diffrn_reflns_number 16900
_diffrn_reflns_point_group_measured_fraction_full 0.976
_diffrn_reflns_point_group_measured_fraction_max 1.000
_diffrn_reflns_theta_full 25.242
_diffrn_reflns_theta_max 25.046
_diffrn_reflns_theta_min 1.727
_exptl_absorpt_coefficient_mu 0.088
_exptl_absorpt_correction_T_max 0.973
_exptl_absorpt_correction_T_min 0.967
_exptl_absorpt_correction_type multi-scan
_exptl_crystal_colour brown
_exptl_crystal_density_diffrn 1.297
_exptl_crystal_description block
_exptl_crystal_F_000 648
_exptl_crystal_recrystallization_method 'ethyl acetate and hexane'
_exptl_crystal_size_max 0.38
_exptl_crystal_size_mid 0.33
_exptl_crystal_size_min 0.31
_refine_diff_density_max 0.287
_refine_diff_density_min -0.221
_refine_diff_density_rms 0.037
_refine_ls_extinction_method none
_refine_ls_goodness_of_fit_ref 1.050
_refine_ls_hydrogen_treatment mixed
_refine_ls_matrix_type full
_refine_ls_number_parameters 214
_refine_ls_number_reflns 2786
_refine_ls_number_restraints 0
_refine_ls_restrained_S_all 1.050
_refine_ls_R_factor_all 0.0721
_refine_ls_R_factor_gt 0.0500
_refine_ls_shift/su_max 0.000
_refine_ls_shift/su_mean 0.000
_refine_ls_structure_factor_coef Fsqd
_refine_ls_weighting_details 'w=1/[\s^2^(Fo^2^)+(0.0658P)^2^+0.4083P] where P=(Fo^2^+2Fc^2^)/3'
_refine_ls_weighting_scheme calc
_refine_ls_wR_factor_gt 0.1290
_refine_ls_wR_factor_ref 0.1432
_reflns_Friedel_coverage 0.000
_reflns_number_gt 1943
_reflns_number_total 2786
_reflns_threshold_expression 'I > 2\s(I)'
_cod_data_source_file c8cc08470j2.cif
_cod_data_source_block shelx_CCDC1
_cod_depositor_comments 'Adding full bibliography for 7122632--7122638.cif.'
_cod_database_code 7122636
_shelx_space_group_comment
;
The symmetry employed for this shelxl refinement is uniquely defined
by the following loop, which should always be used as a source of
symmetry information in preference to the above space-group names.
They are only intended as comments.
;
_shelxl_version_number 2013-4

loop_
_space_group_symop_operation_xyz
'x, y, z'
'-x, y+1/2, -z+1/2'
'-x, -y, -z'
'x, -y-1/2, z-1/2'

loop_
_atom_site_label
_atom_site_type_symbol
_atom_site_fract_x
_atom_site_fract_y
_atom_site_fract_z
_atom_site_U_iso_or_equiv
_atom_site_adp_type
_atom_site_occupancy
_atom_site_site_symmetry_order
_atom_site_calc_flag
_atom_site_refinement_flags_posn
_atom_site_refinement_flags_adp
C8 C 0.66780(17) 0.80974(17) 0.30899(18) 0.0535(5) Uani 1 1 d . .
C9 C 0.58794(18) 0.89979(19) 0.3031(2) 0.0591(6) Uani 1 1 d . .
C7 C 0.64602(19) 0.7207(2) 0.3876(2) 0.0622(6) Uani 1 1 d . .
H7 H 0.6963 0.6608 0.3920 0.075 Uiso 1 1 calc R U
C1 C 0.77866(18) 0.90023(18) 0.15710(19) 0.0561(5) Uani 1 1 d . .
C2 C 0.6996(2) 0.9886(2) 0.1520(2) 0.0718(7) Uani 1 1 d . .
H2 H 0.7097 1.0473 0.0985 0.086 Uiso 1 1 calc R U
C4 C 0.4945(2) 0.8973(2) 0.3773(2) 0.0758(7) Uani 1 1 d . .
H4 H 0.4434 0.9566 0.3750 0.091 Uiso 1 1 calc R U
C3 C 0.6090(2) 0.9885(2) 0.2245(2) 0.0700(7) Uani 1 1 d . .
H3 H 0.5593 1.0490 0.2221 0.084 Uiso 1 1 calc R U
C6 C 0.5522(2) 0.7207(3) 0.4576(2) 0.0805(8) Uani 1 1 d . .
H6 H 0.5389 0.6608 0.5087 0.097 Uiso 1 1 calc R U
C5 C 0.4761(2) 0.8108(3) 0.4526(3) 0.0873(8) Uani 1 1 d . .
H5 H 0.4129 0.8111 0.5011 0.105 Uiso 1 1 calc R U
C10 C 0.76508(17) 0.81425(17) 0.23670(18) 0.0516(5) Uani 1 1 d . .
C13 C 0.96540(16) 0.46395(16) 0.16160(17) 0.0463(5) Uani 1 1 d . .
H13 H 1.0272 0.4184 0.1803 0.056 Uiso 1 1 calc R U
C14 C 0.89003(15) 0.43066(16) 0.07263(16) 0.0435(5) Uani 1 1 d . .
C15 C 0.79999(16) 0.50154(16) 0.04417(17) 0.0485(5) Uani 1 1 d . .
H15 H 0.7487 0.4810 -0.0159 0.058 Uiso 1 1 calc R U
C16 C 0.78557(16) 0.60162(17) 0.10345(17) 0.0488(5) Uani 1 1 d . .
H16 H 0.7252 0.6483 0.0831 0.059 Uiso 1 1 calc R U
C11 C 0.86160(15) 0.63274(16) 0.19384(17) 0.0449(5) Uani 1 1 d . .
C12 C 0.95138(15) 0.56183(16) 0.22251(17) 0.0473(5) Uani 1 1 d . .
H12 H 1.0021 0.5812 0.2835 0.057 Uiso 1 1 calc R U
C17 C 0.90787(17) 0.32317(18) 0.01226(18) 0.0503(5) Uani 1 1 d . .
C18 C 0.8351(2) 0.1915(3) -0.1273(3) 0.0916(9) Uani 1 1 d . .
H18A H 0.8900 0.2006 -0.1903 0.110 Uiso 1 1 calc R U
H18B H 0.8619 0.1328 -0.0739 0.110 Uiso 1 1 calc R U
C19 C 0.7271(2) 0.1609(3) -0.1780(3) 0.1127(12) Uani 1 1 d . .
H19A H 0.6719 0.1577 -0.1160 0.169 Uiso 1 1 calc R U
H19B H 0.7328 0.0888 -0.2156 0.169 Uiso 1 1 calc R U
H19C H 0.7044 0.2159 -0.2364 0.169 Uiso 1 1 calc R U
O2 O 0.98921(12) 0.26235(12) 0.02864(13) 0.0622(4) Uani 1 1 d . .
O1 O 0.82357(12) 0.29631(14) -0.06159(15) 0.0724(5) Uani 1 1 d . .
O3 O 0.86663(14) 0.90817(14) 0.08072(15) 0.0735(5) Uani 1 1 d . .
H3A H 0.9045 0.8506 0.0842 0.110 Uiso 1 1 calc R U
N1 N 0.85369(14) 0.73402(14) 0.25212(17) 0.0561(5) Uani 1 1 d . .
H1 H 0.896(2) 0.743(2) 0.320(2) 0.084(8) Uiso 1 1 d . .

loop_
_atom_site_aniso_label
_atom_site_aniso_U_11
_atom_site_aniso_U_22
_atom_site_aniso_U_33
_atom_site_aniso_U_23
_atom_site_aniso_U_13
_atom_site_aniso_U_12
C8 0.0538(12) 0.0506(13) 0.0557(12) -0.0084(10) -0.0120(10) -0.0032(10)
C9 0.0554(13) 0.0596(14) 0.0620(13) -0.0096(11) -0.0093(11) 0.0040(11)
C7 0.0599(13) 0.0621(15) 0.0643(14) -0.0051(12) -0.0094(11) -0.0063(11)
C1 0.0575(13) 0.0491(13) 0.0616(13) -0.0005(10) -0.0034(10) 0.0040(10)
C2 0.0847(17) 0.0550(15) 0.0755(16) 0.0090(12) -0.0011(13) 0.0087(13)
C4 0.0570(14) 0.0861(19) 0.0841(18) -0.0106(15) -0.0016(13) 0.0088(13)
C3 0.0672(15) 0.0640(16) 0.0784(16) -0.0066(13) -0.0052(13) 0.0184(12)
C6 0.0736(17) 0.093(2) 0.0742(17) 0.0082(15) -0.0010(14) -0.0173(15)
C5 0.0630(16) 0.110(2) 0.089(2) -0.0041(18) 0.0086(14) -0.0025(16)
C10 0.0494(12) 0.0453(12) 0.0599(13) -0.0071(10) -0.0108(10) 0.0030(9)
C13 0.0430(10) 0.0428(11) 0.0530(11) 0.0061(9) -0.0011(9) 0.0037(9)
C14 0.0430(10) 0.0428(11) 0.0447(10) 0.0024(8) 0.0045(8) -0.0014(8)
C15 0.0461(11) 0.0509(12) 0.0483(11) -0.0008(9) -0.0049(8) -0.0023(9)
C16 0.0434(11) 0.0461(12) 0.0566(12) 0.0013(9) -0.0091(9) 0.0046(9)
C11 0.0443(11) 0.0398(11) 0.0505(11) 0.0001(9) -0.0020(9) -0.0018(8)
C12 0.0438(11) 0.0454(12) 0.0524(11) 0.0020(9) -0.0109(9) 0.0004(9)
C17 0.0478(12) 0.0536(13) 0.0498(12) -0.0033(10) 0.0065(9) -0.0036(10)
C18 0.0692(16) 0.100(2) 0.106(2) -0.0641(18) 0.0033(15) 0.0037(14)
C19 0.081(2) 0.133(3) 0.124(3) -0.073(2) 0.0018(18) -0.0097(18)
O2 0.0615(9) 0.0537(9) 0.0716(10) -0.0065(7) 0.0022(8) 0.0107(7)
O1 0.0561(9) 0.0784(11) 0.0824(11) -0.0379(9) -0.0042(8) 0.0068(8)
O3 0.0733(11) 0.0681(11) 0.0795(11) 0.0068(9) 0.0107(9) 0.0060(8)
N1 0.0540(10) 0.0463(11) 0.0675(12) -0.0115(9) -0.0171(9) 0.0077(8)

loop_
_atom_type_symbol
_atom_type_description
_atom_type_scat_dispersion_real
_atom_type_scat_dispersion_imag
_atom_type_scat_source
C C 0.0033 0.0016 'International Tables Vol C Tables 4.2.6.8 and 6.1.1.4'
H H 0.0000 0.0000 'International Tables Vol C Tables 4.2.6.8 and 6.1.1.4'
N N 0.0061 0.0033 'International Tables Vol C Tables 4.2.6.8 and 6.1.1.4'
O O 0.0106 0.0060 'International Tables Vol C Tables 4.2.6.8 and 6.1.1.4'

loop_
_geom_angle_atom_site_label_1
_geom_angle_atom_site_label_2
_geom_angle_atom_site_label_3
_geom_angle
C7 C8 C10 123.0(2)
C7 C8 C9 118.0(2)
C10 C8 C9 119.0(2)
C4 C9 C3 122.8(2)
C4 C9 C8 119.0(2)
C3 C9 C8 118.2(2)
C6 C7 C8 121.1(2)
O3 C1 C10 124.06(19)
O3 C1 C2 115.8(2)
C10 C1 C2 120.2(2)
C3 C2 C1 120.3(2)
C5 C4 C9 121.7(2)
C2 C3 C9 121.9(2)
C7 C6 C5 120.1(3)
C4 C5 C6 120.1(3)
C1 C10 C8 120.30(19)
C1 C10 N1 119.22(19)
C8 C10 N1 120.33(19)
C12 C13 C14 121.62(18)
C13 C14 C15 118.10(18)
C13 C14 C17 119.19(17)
C15 C14 C17 122.71(18)
C16 C15 C14 121.04(18)
C15 C16 C11 119.88(18)
N1 C11 C12 118.79(17)
N1 C11 C16 122.05(17)
C12 C11 C16 119.10(18)
C13 C12 C11 120.23(18)
O2 C17 O1 122.32(19)
O2 C17 C14 124.83(19)
O1 C17 C14 112.83(18)
C19 C18 O1 109.2(2)
C17 O1 C18 116.60(18)
C11 N1 C10 125.89(17)

loop_
_geom_bond_atom_site_label_1
_geom_bond_atom_site_label_2
_geom_bond_distance
C8 C7 1.404(3)
C8 C10 1.415(3)
C8 C9 1.429(3)
C9 C4 1.390(3)
C9 C3 1.400(3)
C7 C6 1.366(3)
C1 O3 1.358(2)
C1 C10 1.369(3)
C1 C2 1.407(3)
C2 C3 1.352(3)
C4 C5 1.351(4)
C6 C5 1.400(4)
C10 N1 1.425(3)
C13 C12 1.363(3)
C13 C14 1.383(3)
C14 C15 1.390(3)
C14 C17 1.465(3)
C15 C16 1.377(3)
C16 C11 1.392(3)
C11 N1 1.376(2)
C11 C12 1.389(3)
C17 O2 1.214(2)
C17 O1 1.323(2)
C18 C19 1.434(3)
C18 O1 1.457(3)
